data_1521971
loop_
_publ_author_name
'Soubeyroux, J.L.'
'Fruchart, D.'
'Biris, A.S.'

_publ_section_title
;
 Structural studies of Laves phases Zr Co (V1-x Crx) with 0<x<1 and their
 hydrides
;
_journal_name_full 'Journal of Alloys Compd.'
_journal_page_first 88
_journal_page_last 92
_journal_volume 293
_journal_year 1999
_chemical_formula_sum 'Co Cr0.268 D3.36 V0.732 Zr'
_chemical_name_systematic 'Zr Co V0.732 Cr0.268 D3.36'
_space_group_IT_number 194
_symmetry_space_group_name_Hall '-P 6c 2c'
_symmetry_space_group_name_H-M 'P 63/m m c'
_cell_angle_alpha 90
_cell_angle_beta 90
_cell_angle_gamma 120
_cell_formula_units_Z 4
_cell_length_a 5.376
_cell_length_b 5.376
_cell_length_c 8.788
_cell_volume 219.958
_citation_journal_id_ASTM JALCEU
_cod_data_source_file Soubeyroux_JALCEU_1999_46.cif
_cod_data_source_block D3.36Co1Cr0.268V0.732Zr1
_cod_original_cell_volume 219.9577
_cod_original_formula_sum 'D3.36 Co1 Cr0.268 V0.732 Zr1'
_cod_database_code 1521971

loop_
_symmetry_equiv_pos_as_xyz
x,y,z
x-y,x,z+1/2
-y,x-y,z
-x,-y,z+1/2
-x+y,-x,z
y,-x+y,z+1/2
-y,-x,-z+1/2
x-y,-y,-z
x,x-y,-z+1/2
y,x,-z
-x+y,y,-z+1/2
-x,-x+y,-z
-x,-y,-z
-x+y,-x,-z-1/2
y,-x+y,-z
x,y,-z-1/2
x-y,x,-z
-y,x-y,-z-1/2
y,x,z-1/2
-x+y,y,z
-x,-x+y,z-1/2
-y,-x,z
x-y,-y,z-1/2
x,x-y,z

loop_
_atom_site_label
_atom_site_type_symbol
_atom_site_fract_x
_atom_site_fract_y
_atom_site_fract_z
_atom_site_occupancy
_atom_site_U_iso_or_equiv
D2 D 0.452 0.904 0.634 0.306 0.0
D3 D 0.459 0.918 0.25 0.333 0.0
V2 V 0.825 0.65 0.25 0.344 0.0
D4 D 0.205 0.41 0.25 0.227 0.0
Cr1 Cr 0 0 0 0.068 0.0
Co2 Co 0.825 0.65 0.25 0.5 0.0
Cr2 Cr 0.825 0.65 0.25 0.156 0.0
Zr1 Zr 0.3333 0.6667 0.0639 1 0.0
V1 V 0 0 0 0.432 0.0
D1 D 0.041 0.322 0.559 0.267 0.0
Co1 Co 0 0 0 0.5 0.0
